data_6000164
loop_
_publ_author_name
'Carim, A. H.'
'Dera, P.'
'Finger, L. W.'
'Mysen, B.'
'Prewitt, C. T.'
'Schlom, D. G.'

_publ_section_title
;
 Crystal structure and compressibility of Ba4Ru3O10
;
_journal_name_full 'Journal of Solid State Chemistry'
_journal_page_first 137
_journal_page_last 142
_journal_paper_doi 10.1006/jssc.1999.8511
_journal_volume 149
_journal_year 2000
_chemical_formula_sum 'Ba4 O10 Ru3'
_space_group_name_H-M_alt 'C m c a'
_cell_angle_alpha 90.000
_cell_angle_beta 90.000
_cell_angle_gamma 90.000
_cell_length_a 5.7762
_cell_length_b 13.2710
_cell_length_c 13.0830
_cell_volume 1002.89
_cod_database_code 6000164

loop_
_atom_site_label
_atom_site_fract_x
_atom_site_fract_y
_atom_site_fract_z
? ? ? ?
